data_2019269
loop_
_publ_author_name
'Lopez de Diego, Heidi'
'Koradia, Vishal'
'Bond, Andrew D.'

_publ_section_title
;
 Enantiotropically related polymorphs of gaboxadol hydrochloride
;
_journal_coeditor_code FM3008
_journal_issue 11
_journal_name_full 'Acta Crystallographica Section C'
_journal_page_first 1234
_journal_page_last 1237
_journal_paper_doi 10.1107/S0108270113025961
_journal_volume 69
_journal_year 2013
_chemical_formula_moiety 'C6 H9 N2 O2 +, Cl -'
_chemical_formula_sum 'C6 H9 Cl N2 O2'
_chemical_formula_weight 176.60
_chemical_name_common 'Gaboxadol hydrochloride'
_chemical_name_systematic
;
4,5,6,7-Tetrahydroisoxazolo[5,4-c]pyridin-3-ol hydrochloride
;
_space_group_IT_number 2
_symmetry_cell_setting triclinic
_symmetry_space_group_name_Hall '-P 1 (-1/2*x+1/2*y+1/2*z,1/2*x-1/2*y+1/2*z,1/2*x+1/2*y-1/2*z)'
_symmetry_space_group_name_H-M 'I -1'
_cell_angle_alpha 89.683
_cell_angle_beta 92.077
_cell_angle_gamma 99.652
_cell_formula_units_Z 8
_cell_length_a 13.6018
_cell_length_b 6.6783
_cell_length_c 17.0168
_cell_volume 1522.871
_cod_data_source_file fm3008.cif
_cod_data_source_block RT_I-1
_cod_original_cell_volume 1522.86
_cod_original_sg_symbol_Hall '-I 1'
_cod_database_code 2019269

loop_
_symmetry_equiv_pos_as_xyz
'x, y, z'
'-x, -y, -z'
'0.5+x, 0.5+y, 0.5+z'
'0.5-x, 0.5-y, 0.5-z'

loop_
_atom_site_type_symbol
_atom_site_label
_atom_site_fract_x
_atom_site_fract_y
_atom_site_fract_z
Cl Cl1 0.61890 0.27314 0.20336
Cl Cl2 0.62294 0.30291 0.70219
O O1A 0.37367 0.58597 -0.03535
H H1A 0.37409 0.60337 -0.08477
O O2A 0.38238 0.07047 -0.04236
N N1A 0.38138 0.26106 -0.08123
N N2A 0.40315 0.03589 0.17111
H H2AA 0.39208 -0.05957 0.20877
H H2AB 0.46857 0.08863 0.17376
C C1A 0.37697 0.39044 -0.02417
C C2A 0.37394 0.29745 0.05144
C C3A 0.37781 0.10502 0.03578
C C4A 0.37880 -0.06327 0.09301
H H4AA 0.42878 -0.14444 0.08000
H H4AB 0.31414 -0.15046 0.09304
C C5A 0.34499 0.19992 0.18801
H H5AA 0.35938 0.24554 0.24185
H H5AB 0.27426 0.14619 0.18263
C C6A 0.36983 0.37894 0.13290
H H6AA 0.31915 0.46500 0.13464
H H6AB 0.43366 0.45922 0.14854
O O1B 0.37268 -0.15151 0.46322
H H1B 0.37544 -0.18094 0.41646
O O2B 0.38337 0.37104 0.45852
N N1B 0.38129 0.18109 0.41858
N N2B 0.40896 0.40649 0.67166
H H2BA 0.40030 0.49290 0.71022
H H2BB 0.47408 0.39589 0.67234
C C1B 0.37643 0.04618 0.47493
C C2B 0.37508 0.13265 0.55106
C C3B 0.37984 0.32928 0.53641
C C4B 0.38179 0.49369 0.59467
H H4BA 0.31691 0.53525 0.59640
H H4BB 0.43087 0.61070 0.58144
C C5B 0.34938 0.20223 0.68867
H H5BA 0.27881 0.21008 0.68452
H H5BB 0.36478 0.16275 0.74205
C C6B 0.37183 0.04330 0.63208
H H6BA 0.43546 0.00359 0.64656
H H6BB 0.32046 -0.07629 0.63371

loop_
_atom_type_symbol
_atom_type_description
_atom_type_scat_dispersion_real
_atom_type_scat_dispersion_imag
_atom_type_scat_source
C C 0.0033 0.0016 'International Tables Vol C Tables 4.2.6.8 and 6.1.1.4'
H H 0.0000 0.0000 'International Tables Vol C Tables 4.2.6.8 and 6.1.1.4'
N N 0.0061 0.0033 'International Tables Vol C Tables 4.2.6.8 and 6.1.1.4'
O O 0.0106 0.0060 'International Tables Vol C Tables 4.2.6.8 and 6.1.1.4'
Cl Cl 0.1484 0.1585 'International Tables Vol C Tables 4.2.6.8 and 6.1.1.4'
